data_2238151
loop_
_publ_author_name
'Sanders, Marisa B.'
'Farrokh, John C.'
'Hardie, Joseph'
'Chan, Benny C.'

_publ_section_title
;
 (1<i>H</i>-Imidazol-4-yl)methanol
;
_journal_coeditor_code FJ2622
_journal_issue 7
_journal_name_full 'Acta Crystallographica Section E'
_journal_page_first o1151
_journal_paper_doi 10.1107/S160053681301636X
_journal_volume 69
_journal_year 2013
_chemical_formula_iupac 'C4 H6 N2 O'
_chemical_formula_moiety 'C4 H6 N2 O'
_chemical_formula_sum 'C4 H6 N2 O'
_chemical_formula_weight 98.11
_chemical_name_systematic
;
(1<i>H</i>-Imidazol-4-yl)methanol
;
_space_group_crystal_system monoclinic
_space_group_IT_number 15
_space_group_name_Hall '-C 2yc'
_space_group_name_H-M_alt 'C 1 2/c 1'
_symmetry_space_group_name_Hall '-C 2yc'
_symmetry_space_group_name_H-M 'C 1 2/c 1'
_atom_sites_solution_hydrogens geom
_atom_sites_solution_primary direct
_atom_sites_solution_secondary difmap
_audit_creation_method 'APEX2 v2010.1-2'
_cell_angle_alpha 90
_cell_angle_beta 125.2490(10)
_cell_angle_gamma 90
_cell_formula_units_Z 8
_cell_length_a 13.9180(9)
_cell_length_b 7.1980(5)
_cell_length_c 11.6509(12)
_cell_measurement_reflns_used 189
_cell_measurement_temperature 100.(2)
_cell_measurement_theta_max 28.1727
_cell_measurement_theta_min 3.6153
_cell_volume 953.20(13)
_computing_cell_refinement 'SAINT (Bruker, 2011)'
_computing_data_collection 'APEX2 (Bruker, 2011)'
_computing_data_reduction 'SAINT (Bruker, 2011)'
_computing_molecular_graphics 'CrystalMaker (CrystalMaker Software, 2009)'
_computing_publication_material 'enCIFer (Allen <i>et al.</i> 2004)'
_computing_structure_refinement 'SHELXL97 (Sheldrick, 2008)'
_computing_structure_solution 'SHELXS97 (Sheldrick, 2008)'
_diffrn_ambient_temperature 100.(2)
_diffrn_detector_area_resol_mean 8.3333
_diffrn_measured_fraction_theta_full 1.000
_diffrn_measured_fraction_theta_max 0.947
_diffrn_measurement_device_type 'Bruker APEXII CCD'
_diffrn_measurement_method '\w and \f'
_diffrn_radiation_monochromator graphite
_diffrn_radiation_source 'fine-focus sealed tube'
_diffrn_radiation_type 'Mo K\a'
_diffrn_radiation_wavelength 0.71073
_diffrn_reflns_av_R_equivalents 0.0148
_diffrn_reflns_av_sigmaI/netI 0.0109
_diffrn_reflns_limit_h_max 18
_diffrn_reflns_limit_h_min -18
_diffrn_reflns_limit_k_max 9
_diffrn_reflns_limit_k_min -9
_diffrn_reflns_limit_l_max 15
_diffrn_reflns_limit_l_min -15
_diffrn_reflns_number 5389
_diffrn_reflns_theta_full 25.00
_diffrn_reflns_theta_max 28.57
_diffrn_reflns_theta_min 3.35
_exptl_absorpt_coefficient_mu 0.102
_exptl_absorpt_correction_T_max 0.7458
_exptl_absorpt_correction_T_min 0.6878
_exptl_absorpt_correction_type multi-scan
_exptl_absorpt_process_details '(SADABS; Bruker, 2011)'
_exptl_crystal_colour colourless
_exptl_crystal_density_diffrn 1.367
_exptl_crystal_density_method 'not measured'
_exptl_crystal_description blocks
_exptl_crystal_F_000 416
_exptl_crystal_size_max 0.52
_exptl_crystal_size_mid 0.37
_exptl_crystal_size_min 0.29
_refine_diff_density_max 0.354
_refine_diff_density_min -0.274
_refine_ls_extinction_method none
_refine_ls_goodness_of_fit_ref 1.071
_refine_ls_hydrogen_treatment constr
_refine_ls_matrix_type full
_refine_ls_number_parameters 65
_refine_ls_number_reflns 1158
_refine_ls_number_restraints 0
_refine_ls_restrained_S_all 1.071
_refine_ls_R_factor_all 0.0368
_refine_ls_R_factor_gt 0.0349
_refine_ls_shift/su_max 0.002
_refine_ls_shift/su_mean 0.000
_refine_ls_structure_factor_coef Fsqd
_refine_ls_weighting_details 'calc w=1/[\s^2^(Fo^2^)+(0.0511P)^2^+0.6749P] where P=(Fo^2^+2Fc^2^)/3'
_refine_ls_weighting_scheme calc
_refine_ls_wR_factor_gt 0.0925
_refine_ls_wR_factor_ref 0.0945
_reflns_number_gt 1086
_reflns_number_total 1158
_reflns_threshold_expression I>2sigma(I)
_cod_data_source_file fj2622.cif
_cod_data_source_block I
_cod_database_code 2238151
_cod_database_fobs_code 2238151

loop_
_space_group_symop_operation_xyz
'x, y, z'
'-x, y, -z+1/2'
'x+1/2, y+1/2, z'
'-x+1/2, y+1/2, -z+1/2'
'-x, -y, -z'
'x, -y, z-1/2'
'-x+1/2, -y+1/2, -z'
'x+1/2, -y+1/2, z-1/2'

loop_
_atom_site_type_symbol
_atom_site_label
_atom_site_fract_x
_atom_site_fract_y
_atom_site_fract_z
_atom_site_U_iso_or_equiv
_atom_site_adp_type
_atom_site_calc_flag
_atom_site_refinement_flags
_atom_site_occupancy
O O1 0.39678(6) 0.03753(10) 1.06291(7) 0.0178(2) Uani d . 1
H H1 0.4528 -0.0374 1.093 0.027 Uiso calc R 1
N N1 0.43471(7) 0.23365(12) 0.85046(9) 0.0176(2) Uani d . 1
N N2 0.27914(7) 0.41114(12) 0.71171(9) 0.0178(2) Uani d . 1
H H2 0.2243 0.4731 0.6368 0.021 Uiso calc R 1
C C1 0.43706(9) 0.22305(14) 1.06767(10) 0.0189(2) Uani d . 1
H H1A 0.5241 0.2245 1.1246 0.023 Uiso calc R 1
H H1B 0.4118 0.3067 1.113 0.023 Uiso calc R 1
C C2 0.38850(8) 0.29121(13) 0.92295(10) 0.0160(2) Uani d . 1
C C3 0.36594(9) 0.30971(14) 0.72413(11) 0.0178(2) Uani d . 1
H H3 0.3766 0.2945 0.6512 0.021 Uiso calc R 1
C C4 0.29183(9) 0.40012(14) 0.83752(11) 0.0179(2) Uani d . 1
H H4 0.2433 0.4567 0.8605 0.021 Uiso calc R 1

loop_
_atom_site_aniso_label
_atom_site_aniso_U_11
_atom_site_aniso_U_22
_atom_site_aniso_U_33
_atom_site_aniso_U_12
_atom_site_aniso_U_13
_atom_site_aniso_U_23
O1 0.0161(4) 0.0178(4) 0.0184(4) 0.0035(3) 0.0093(3) 0.0032(3)
N1 0.0164(4) 0.0173(4) 0.0191(4) 0.0018(3) 0.0103(4) 0.0007(3)
N2 0.0165(4) 0.0164(4) 0.0178(4) 0.0027(3) 0.0083(3) 0.0024(3)
C1 0.0197(5) 0.0181(5) 0.0154(5) 0.0009(4) 0.0081(4) -0.0012(4)
C2 0.0159(5) 0.0140(4) 0.0169(5) -0.0009(3) 0.0088(4) -0.0016(3)
C3 0.0182(5) 0.0168(5) 0.0193(5) 0.0005(4) 0.0113(4) 0.0005(4)
C4 0.0184(5) 0.0165(5) 0.0196(5) 0.0019(4) 0.0114(4) -0.0001(4)

loop_
_atom_type_symbol
_atom_type_description
_atom_type_scat_dispersion_real
_atom_type_scat_dispersion_imag
_atom_type_scat_source
C C 0.0033 0.0016 'International Tables Vol C Tables 4.2.6.8 and 6.1.1.4'
H H 0.0000 0.0000 'International Tables Vol C Tables 4.2.6.8 and 6.1.1.4'
N N 0.0061 0.0033 'International Tables Vol C Tables 4.2.6.8 and 6.1.1.4'
O O 0.0106 0.0060 'International Tables Vol C Tables 4.2.6.8 and 6.1.1.4'

loop_
_geom_angle_atom_site_label_1
_geom_angle_atom_site_label_2
_geom_angle_atom_site_label_3
_geom_angle_site_symmetry_3
C1 O1 H1 109.5
C3 N1 C2 105.14(8)
C3 N2 C4 107.41(8)
C3 N2 H2 126.3
C4 N2 H2 126.3
O1 C1 C2 110.48(8)
O1 C1 H1A 109.6
C2 C1 H1A 109.6
O1 C1 H1B 109.6
C2 C1 H1B 109.6
H1A C1 H1B 108.1
C4 C2 N1 109.58(9)
C4 C2 C1 128.67(9)
N1 C2 C1 121.54(9)
N1 C3 N2 111.82(9)
N1 C3 H3 124.1
N2 C3 H3 124.1
C2 C4 N2 106.04(8)
C2 C4 H4 127.0
N2 C4 H4 127.0

loop_
_geom_bond_atom_site_label_1
_geom_bond_atom_site_label_2
_geom_bond_distance
O1 C1 1.4369(12)
O1 H1 0.84
N1 C3 1.3251(13)
N1 C2 1.3877(12)
N2 C3 1.3459(13)
N2 C4 1.3738(13)
N2 H2 0.88
C1 C2 1.4917(13)
C1 H1A 0.99
C1 H1B 0.99
C2 C4 1.3674(14)
C3 H3 0.95
C4 H4 0.95

loop_
_geom_hbond_atom_site_label_D
_geom_hbond_atom_site_label_H
_geom_hbond_atom_site_label_A
_geom_hbond_site_symmetry_A
_geom_hbond_distance_DH
_geom_hbond_distance_HA
_geom_hbond_distance_DA
_geom_hbond_angle_DHA
O1 H1 N1 5_657 0.84 1.92 2.7563(13) 172
N2 H2 O1 7_557 0.88 1.99 2.8315(11) 161
C4 H4 O1 4_556 0.95 2.57 3.4574(17) 155
